data_9014823
loop_
_publ_author_name
'Perchiazzi, N.'

_publ_section_title
;
 Crystal structure determination and Rietveld refinement of rosasite
 and mcguinnessite
;
_journal_name_full 'Zeitschrift fur Kristallographie Supplement'
_journal_page_first 505
_journal_page_last 510
_journal_volume 23
_journal_year 2006
_chemical_compound_source 'Ojuela mine, Durango, Mexico'
_chemical_formula_sum 'C H2 Cu1.2 O5 Zn0.8'
_chemical_name_mineral Rosasite
_space_group_IT_number 14
_symmetry_space_group_name_Hall '-P 2yab'
_symmetry_space_group_name_H-M 'P 1 21/a 1'
_cell_angle_alpha 90
_cell_angle_beta 110.262
_cell_angle_gamma 90
_cell_formula_units_Z 4
_cell_length_a 12.8976
_cell_length_b 9.3705
_cell_length_c 3.1623
_cell_volume 358.536
_database_code_amcsd 0011132
_exptl_crystal_density_diffrn 4.124
_cod_original_formula_sum 'Cu1.2 Zn.8 C O5 H2'
_cod_database_code 9014823

loop_
_space_group_symop_operation_xyz
x,y,z
1/2+x,1/2-y,z
1/2-x,1/2+y,-z
-x,-y,-z

loop_
_atom_site_label
_atom_site_fract_x
_atom_site_fract_y
_atom_site_fract_z
_atom_site_occupancy
_atom_site_U_iso_or_equiv
_atom_site_type_symbol
_atom_site_attached_hydrogens
Cu1 0.21030 0.00070 0.44900 1.00000 0.01290 Cu 0
Zn2 0.39450 0.23020 0.17300 0.80000 0.01630 Zn 0
Cu2 0.39450 0.23020 0.17300 0.20000 0.01630 Cu 0
C 0.14140 0.27450 0.66540 1.00000 0.01100 C 0
O1 0.13530 0.14200 0.76000 1.00000 0.00900 O 0
O2 0.23120 0.34330 0.86300 1.00000 0.01400 O 0
O3 0.05200 0.34470 0.47100 1.00000 0.01700 O 0
O-H4 0.35430 0.09460 0.64800 1.00000 0.01200 O 1
O-H5 0.41870 0.38500 -0.25600 1.00000 0.04900 O 1

loop_
_cod_changelog_entry_id
_cod_changelog_entry_author
_cod_changelog_entry_date
_cod_changelog_entry_text
1
;cod-tools version 3.8.0
Id: cif_guess_AMCSD_atom_types 9574 2023-05-10 09:00:05Z saulius
;
2023-05-10T18:55:33+03:00
;Derived atom types and hydrogen counts
from atom names that follow the AMCSD naming convention
(Wat == water, O-H == hydroxyl).
;

loop_
_cod_related_entry_id
_cod_related_entry_database
_cod_related_entry_code
1 AMCSD 0011132
